data_1535130
loop_
_publ_author_name
'Belushkin, A.V.'
'Shuvalov, L.A.'
'Ibberson, R.M.'

_publ_section_title
;
 Refinement of Cs3 D (Se O4)2 low-temperature phase using high resolution
 powder neutron diffraction
;
_journal_name_full Kristallografiya
_journal_page_first 63
_journal_page_last 71
_journal_volume 38
_journal_year 1993
_chemical_formula_sum 'Cs3 D O8 Se2'
_chemical_name_systematic 'Cs3 D (Se O4)2'
_space_group_IT_number 11
_symmetry_space_group_name_Hall '-P 2yb'
_symmetry_space_group_name_H-M 'P 1 21/m 1'
_cell_angle_alpha 90
_cell_angle_beta 112.212
_cell_angle_gamma 90
_cell_formula_units_Z 2
_cell_length_a 10.79533
_cell_length_b 6.33128
_cell_length_c 8.36732
_cell_volume 529.452
_citation_journal_id_ASTM KRISAJ
_cod_data_source_file Belushkin_KRISAJ_1993_1348.cif
_cod_data_source_block D1Cs3O8Se2
_cod_original_cell_volume 529.4525
_cod_original_formula_sum 'D1 Cs3 O8 Se2'
_cod_database_code 1535130

loop_
_symmetry_equiv_pos_as_xyz
x,y,z
-x,y+1/2,-z
-x,-y,-z
x,-y-1/2,z

loop_
_atom_site_label
_atom_site_type_symbol
_atom_site_fract_x
_atom_site_fract_y
_atom_site_fract_z
_atom_site_occupancy
_atom_site_U_iso_or_equiv
Se2 Se+6 -0.175 0.25 -0.2351 1 0.0
O4 O-2 -0.2621 0.4629 -0.304 1 0.0
O5 O-2 -0.1374 0.25 -0.0161 1 0.0
Cs3 Cs+1 0.0535 0.25 0.4001 1 0.0
O2 O-2 0.6399 0.25 0.0238 1 0.0
Cs1 Cs+1 0.2615 0.25 -0.0024 1 0.0
Se1 Se+6 0.6778 0.25 0.2374 1 0.0
Cs2 Cs+1 0.4488 0.25 0.6115 1 0.0
O6 O-2 -0.0316 0.25 -0.2546 1 0.0
D1 D+1 0.7752 0.25 0.0041 1 0.0
O3 O-2 0.5414 0.25 0.2799 1 0.0
O1 O-2 0.7666 0.4644 0.3174 1 0.0
